data_4023027
loop_
_publ_author_name
'Chia-Wen Li'
'Cheng-I Wang'
'Hsin-Yi Liao'
'Rupsha Chaudhuri'
'Rai-Shung Liu'

_publ_section_title
;
 Synthesis of Dibenzo[g,p]chrysenes from Bis(biaryl)acetylenes
 via Sequential ICl-Induced Cyclization and Mizoroki-Heck Coupling
;
_journal_name_full 'Journal of Organic Chemistry'
_journal_page_first 9203
_journal_page_last 9207
_journal_paper_doi 10.1021/jo701504m
_journal_volume 72
_journal_year 2007
_chemical_formula_sum 'C22 H17 I O3'
_chemical_formula_weight 456.26
_chemical_name_systematic
; 
 ? 
;
_space_group_IT_number 14
_symmetry_cell_setting monoclinic
_symmetry_space_group_name_Hall '-P 2yn'
_symmetry_space_group_name_H-M 'P 1 21/n 1'
_atom_sites_solution_hydrogens geom
_atom_sites_solution_primary direct
_atom_sites_solution_secondary difmap
_audit_creation_method SHELXL-97
_cell_angle_alpha 90.00
_cell_angle_beta 92.424(2)
_cell_angle_gamma 90.00
_cell_formula_units_Z 4
_cell_length_a 10.8190(7)
_cell_length_b 9.8363(7)
_cell_length_c 18.3221(12)
_cell_measurement_temperature 295(2)
_cell_volume 1948.1(2)
_computing_structure_refinement 'SHELXL-97 (Sheldrick, 1997)'
_computing_structure_solution 'SHELXS-97 (Sheldrick, 1990)'
_diffrn_ambient_temperature 295(2)
_diffrn_measured_fraction_theta_full 0.996
_diffrn_measured_fraction_theta_max 0.996
_diffrn_radiation_monochromator graphite
_diffrn_radiation_source 'fine-focus sealed tube'
_diffrn_radiation_type MoK\a
_diffrn_radiation_wavelength 0.71073
_diffrn_reflns_av_R_equivalents 0.1129
_diffrn_reflns_av_sigmaI/netI 0.3250
_diffrn_reflns_limit_h_max 14
_diffrn_reflns_limit_h_min -13
_diffrn_reflns_limit_k_max 11
_diffrn_reflns_limit_k_min -13
_diffrn_reflns_limit_l_max 24
_diffrn_reflns_limit_l_min -22
_diffrn_reflns_number 14200
_diffrn_reflns_theta_full 28.32
_diffrn_reflns_theta_max 28.32
_diffrn_reflns_theta_min 2.15
_exptl_absorpt_coefficient_mu 1.661
_exptl_crystal_density_diffrn 1.556
_exptl_crystal_density_method 'not measured'
_exptl_crystal_F_000 904
_refine_diff_density_max 0.567
_refine_diff_density_min -0.291
_refine_diff_density_rms 0.072
_refine_ls_extinction_method none
_refine_ls_goodness_of_fit_ref 0.520
_refine_ls_hydrogen_treatment mixed
_refine_ls_matrix_type full
_refine_ls_number_parameters 235
_refine_ls_number_reflns 4836
_refine_ls_number_restraints 0
_refine_ls_restrained_S_all 0.520
_refine_ls_R_factor_all 0.1659
_refine_ls_R_factor_gt 0.0362
_refine_ls_shift/su_max 0.063
_refine_ls_shift/su_mean 0.011
_refine_ls_structure_factor_coef Fsqd
_refine_ls_weighting_details 'calc w=1/[\s^2^(Fo^2^)+(0.0199P)^2^+0.0000P] where P=(Fo^2^+2Fc^2^)/3'
_refine_ls_weighting_scheme calc
_refine_ls_wR_factor_gt 0.0564
_refine_ls_wR_factor_ref 0.0685
_reflns_number_gt 1364
_reflns_number_total 4836
_reflns_threshold_expression >2sigma(I)
_cod_data_source_file jo701504m-File005.cif
_cod_data_source_block jl12m
_cod_original_sg_symbol_H-M 'P 21/n'
_cod_database_code 4023027

loop_
_symmetry_equiv_pos_as_xyz
'x, y, z'
'-x+1/2, y+1/2, -z+1/2'
'-x, -y, -z'
'x-1/2, -y-1/2, z-1/2'

loop_
_atom_site_label
_atom_site_type_symbol
_atom_site_fract_x
_atom_site_fract_y
_atom_site_fract_z
_atom_site_U_iso_or_equiv
_atom_site_adp_type
_atom_site_occupancy
_atom_site_symmetry_multiplicity
_atom_site_calc_flag
_atom_site_refinement_flags
I1 I 0.84182(4) 0.31615(4) 0.085386(17) 0.05678(14) Uani 1 1 d .
O1 O 1.4427(4) 0.1848(5) 0.12275(19) 0.0774(11) Uani 1 1 d .
O2 O 0.4811(4) 0.3404(5) -0.15678(19) 0.0833(13) Uani 1 1 d .
O3 O 1.2553(3) 0.0838(4) -0.26917(18) 0.0755(13) Uani 1 1 d .
C1 C 0.8862(5) 0.2723(5) -0.0225(2) 0.0429(15) Uani 1 1 d .
C2 C 0.7948(5) 0.2795(5) -0.0813(3) 0.0419(14) Uani 1 1 d .
C3 C 0.8502(5) 0.2419(5) -0.1462(3) 0.0517(16) Uani 1 1 d .
C4 C 0.9873(5) 0.2061(6) -0.1285(2) 0.0453(15) Uani 1 1 d .
C5 C 0.9970(5) 0.2308(5) -0.0437(3) 0.0433(15) Uani 1 1 d .
C6 C 1.1150(5) 0.2136(6) -0.0011(3) 0.0412(15) Uani 1 1 d .
C7 C 1.1622(5) 0.3252(6) 0.0402(3) 0.0554(15) Uani 1 1 d .
C8 C 1.2728(5) 0.3124(7) 0.0817(3) 0.0578(15) Uani 1 1 d .
C9 C 1.3339(5) 0.1874(7) 0.0808(3) 0.0551(14) Uani 1 1 d .
C10 C 1.2903(6) 0.0747(6) 0.0409(3) 0.0559(17) Uani 1 1 d .
C11 C 1.1788(5) 0.0916(6) -0.0018(3) 0.0547(16) Uani 1 1 d .
C12 C 1.0702(4) 0.3075(6) -0.1645(2) 0.0510(15) Uani 1 1 d .
C13 C 1.1572(5) 0.2649(6) -0.2118(3) 0.0488(17) Uani 1 1 d .
C14 C 1.1733(5) 0.1204(6) -0.2280(3) 0.0481(16) Uani 1 1 d .
C15 C 1.0921(5) 0.0199(5) -0.1949(2) 0.0510(16) Uani 1 1 d .
C16 C 1.0079(5) 0.0583(6) -0.1475(2) 0.0489(15) Uani 1 1 d .
C17 C 0.7844(6) 0.2381(6) -0.2118(3) 0.0621(18) Uani 1 1 d .
C18 C 0.6579(6) 0.2740(6) -0.2143(3) 0.075(2) Uani 1 1 d .
C19 C 0.6060(5) 0.3097(7) -0.1482(3) 0.0650(16) Uani 1 1 d .
C20 C 0.6690(5) 0.3147(6) -0.0803(3) 0.0513(13) Uani 1 1 d .
C21 C 1.5094(5) 0.0607(7) 0.1300(3) 0.109(3) Uani 1 1 d .
H21A H 1.5820 0.0745 0.1611 0.163 Uiso 1 1 calc R
H21B H 1.5333 0.0309 0.0827 0.163 Uiso 1 1 calc R
H21C H 1.4579 -0.0071 0.1510 0.163 Uiso 1 1 calc R
C22 C 0.4183(5) 0.3863(6) -0.0949(3) 0.093(2) Uani 1 1 d .
H22A H 0.3332 0.4036 -0.1087 0.140 Uiso 1 1 calc R
H22B H 0.4562 0.4685 -0.0767 0.140 Uiso 1 1 calc R
H22C H 0.4231 0.3179 -0.0576 0.140 Uiso 1 1 calc R
H20 H 0.6264 0.3237 -0.0400 0.500 Uiso 1 1 d .
H18 H 0.5920 0.2473 -0.2646 0.500 Uiso 1 1 d .
H11 H 1.1534 0.0158 -0.0376 0.500 Uiso 1 1 d .
H15 H 1.0972 -0.0960 -0.2113 0.500 Uiso 1 1 d .
H10 H 1.3575 -0.0007 0.0449 0.500 Uiso 1 1 d .
H12 H 1.0385 0.4184 -0.1579 0.500 Uiso 1 1 d .
H17 H 0.8183 0.1735 -0.2516 0.500 Uiso 1 1 d .
H8 H 1.3091 0.3806 0.1190 0.500 Uiso 1 1 d .
H7 H 1.1052 0.4153 0.0427 0.500 Uiso 1 1 d .
H13 H 1.2112 0.3298 -0.2341 0.500 Uiso 1 1 d .
H16 H 0.9587 -0.0084 -0.1222 0.500 Uiso 1 1 d .

loop_
_atom_site_aniso_label
_atom_site_aniso_U_11
_atom_site_aniso_U_22
_atom_site_aniso_U_33
_atom_site_aniso_U_23
_atom_site_aniso_U_13
_atom_site_aniso_U_12
I1 0.0723(3) 0.0582(2) 0.04123(19) -0.0013(3) 0.01841(17) 0.0097(3)
O1 0.081(3) 0.076(3) 0.074(3) -0.008(3) -0.013(2) 0.012(3)
O2 0.065(3) 0.122(4) 0.063(3) -0.008(3) 0.001(2) 0.024(3)
O3 0.078(3) 0.079(3) 0.073(3) 0.005(2) 0.043(2) 0.016(2)
C1 0.059(4) 0.033(4) 0.038(3) -0.004(2) 0.013(3) 0.007(3)
C2 0.052(4) 0.036(4) 0.037(3) 0.000(3) 0.003(3) 0.004(3)
C3 0.050(4) 0.063(4) 0.043(4) -0.002(3) 0.013(3) 0.004(3)
C4 0.047(4) 0.058(5) 0.032(3) -0.009(3) 0.012(3) 0.006(4)
C5 0.058(4) 0.034(4) 0.039(3) 0.004(2) 0.008(3) -0.006(3)
C6 0.047(4) 0.042(5) 0.035(3) -0.001(3) 0.013(3) 0.002(3)
C7 0.073(4) 0.049(4) 0.045(3) 0.010(4) 0.010(3) -0.013(4)
C8 0.064(4) 0.057(4) 0.052(4) 0.004(4) 0.003(3) 0.007(5)
C9 0.042(4) 0.081(5) 0.042(3) 0.015(5) -0.007(3) 0.007(5)
C10 0.056(5) 0.061(5) 0.052(4) 0.000(4) 0.011(3) 0.000(4)
C11 0.051(4) 0.058(5) 0.056(4) 0.005(3) 0.013(3) 0.012(4)
C12 0.051(4) 0.065(4) 0.038(3) 0.002(4) 0.001(3) -0.011(4)
C13 0.048(4) 0.047(5) 0.051(4) 0.005(3) 0.002(3) 0.000(3)
C14 0.049(4) 0.067(5) 0.029(3) -0.001(3) 0.009(3) 0.006(4)
C15 0.062(4) 0.062(4) 0.030(3) 0.008(3) 0.018(3) 0.004(3)
C16 0.063(4) 0.048(4) 0.036(3) -0.009(3) 0.010(3) 0.004(3)
C17 0.069(4) 0.077(5) 0.041(4) -0.003(3) 0.002(3) 0.010(4)
C18 0.067(5) 0.091(6) 0.067(4) -0.011(4) 0.018(4) 0.023(4)
C19 0.038(4) 0.081(5) 0.076(4) -0.011(4) 0.002(4) 0.012(4)
C20 0.050(4) 0.051(3) 0.051(3) 0.007(4) -0.011(3) 0.006(4)
C21 0.086(6) 0.131(8) 0.105(6) -0.019(5) -0.042(4) 0.029(6)
C22 0.058(4) 0.135(7) 0.087(5) -0.017(4) 0.005(4) 0.021(4)

loop_
_atom_type_symbol
_atom_type_description
_atom_type_scat_dispersion_real
_atom_type_scat_dispersion_imag
_atom_type_scat_source
C C 0.0033 0.0016 'International Tables Vol C Tables 4.2.6.8 and 6.1.1.4'
O O 0.0106 0.0060 'International Tables Vol C Tables 4.2.6.8 and 6.1.1.4'
I I -0.4742 1.8119 'International Tables Vol C Tables 4.2.6.8 and 6.1.1.4'
H H 0.0000 0.0000 'International Tables Vol C Tables 4.2.6.8 and 6.1.1.4'

loop_
_geom_angle_atom_site_label_1
_geom_angle_atom_site_label_2
_geom_angle_atom_site_label_3
_geom_angle
C9 O1 C21 119.1(5)
C19 O2 C22 118.4(4)
C5 C1 C2 113.2(4)
C5 C1 I1 125.4(4)
C2 C1 I1 121.4(4)
C20 C2 C3 121.5(5)
C20 C2 C1 129.9(5)
C3 C2 C1 108.6(5)
C17 C3 C2 121.7(5)
C17 C3 C4 129.4(5)
C2 C3 C4 108.8(5)
C12 C4 C16 115.9(4)
C12 C4 C3 109.9(4)
C16 C4 C3 108.7(4)
C12 C4 C5 108.3(4)
C16 C4 C5 111.8(4)
C3 C4 C5 101.3(4)
C1 C5 C6 130.2(5)
C1 C5 C4 108.1(4)
C6 C5 C4 121.7(4)
C11 C6 C7 120.5(5)
C11 C6 C5 120.9(5)
C7 C6 C5 118.5(5)
C8 C7 C6 120.2(6)
C8 C7 H7 121.9
C6 C7 H7 117.7
C7 C8 C9 117.9(6)
C7 C8 H8 126.9
C9 C8 H8 114.6
O1 C9 C10 122.5(6)
O1 C9 C8 113.8(6)
C10 C9 C8 123.7(5)
C9 C10 C11 117.1(5)
C9 C10 H10 108.0
C11 C10 H10 134.3
C6 C11 C10 120.6(5)
C6 C11 H11 121.1
C10 C11 H11 117.9
C13 C12 C4 120.7(5)
C13 C12 H12 124.9
C4 C12 H12 113.2
C12 C13 C14 121.1(5)
C12 C13 H13 120.6
C14 C13 H13 118.3
O3 C14 C13 120.0(5)
O3 C14 C15 120.6(6)
C13 C14 C15 119.4(5)
C16 C15 C14 120.8(5)
C16 C15 H15 118.5
C14 C15 H15 120.6
C15 C16 C4 122.0(5)
C15 C16 H16 121.2
C4 C16 H16 116.7
C3 C17 C18 119.1(5)
C3 C17 H17 116.3
C18 C17 H17 119.9
C17 C18 C19 117.3(5)
C17 C18 H18 121.7
C19 C18 H18 118.9
O2 C19 C20 122.1(5)
O2 C19 C18 112.4(5)
C20 C19 C18 125.5(5)
C2 C20 C19 114.7(5)
C2 C20 H20 124.7
C19 C20 H20 119.5
O1 C21 H21A 109.5
O1 C21 H21B 109.5
H21A C21 H21B 109.5
O1 C21 H21C 109.5
H21A C21 H21C 109.5
H21B C21 H21C 109.5
O2 C22 H22A 109.5
O2 C22 H22B 109.5
H22A C22 H22B 109.5
O2 C22 H22C 109.5
H22A C22 H22C 109.5
H22B C22 H22C 109.5

loop_
_geom_bond_atom_site_label_1
_geom_bond_atom_site_label_2
_geom_bond_distance
I1 C1 2.098(4)
O1 C9 1.379(6)
O1 C21 1.421(6)
O2 C19 1.387(5)
O2 C22 1.419(5)
O3 C14 1.242(5)
C1 C5 1.340(6)
C1 C2 1.432(6)
C2 C20 1.405(6)
C2 C3 1.403(6)
C3 C17 1.372(6)
C3 C4 1.545(6)
C4 C12 1.512(6)
C4 C16 1.514(7)
C4 C5 1.570(6)
C5 C6 1.478(6)
C6 C11 1.385(7)
C6 C7 1.417(7)
C7 C8 1.396(6)
C7 H7 1.0819
C8 C9 1.397(7)
C8 H8 1.0236
C9 C10 1.399(7)
C10 C11 1.419(6)
C10 H10 1.0387
C11 H11 1.0223
C12 C13 1.371(6)
C12 H12 1.1517
C13 C14 1.463(6)
C13 H13 0.9680
C14 C15 1.470(6)
C15 C16 1.340(6)
C15 H15 1.1812
C16 H16 0.9741
C17 C18 1.412(6)
C17 H17 1.0450
C18 C19 1.401(6)
C18 H18 1.1718
C19 C20 1.393(6)
C20 H20 0.8922
C21 H21A 0.9600
C21 H21B 0.9600
C21 H21C 0.9600
C22 H22A 0.9600
C22 H22B 0.9600
C22 H22C 0.9600

loop_
_cod_related_entry_id
_cod_related_entry_database
_cod_related_entry_code
1 ChemSpider 30658600
